data_4068520
loop_
_publ_author_name
'Dietrich, H. Martin'
'Ziller, Joseph W.'
'Anwander, Reiner'
'Evans, William J.'

_publ_section_title
;
 Reactivity of (C5Me5)2UMe2and (C5Me5)2UMeCl toward Group 13 Alkyls
;
_journal_issue 4
_journal_name_full Organometallics
_journal_page_first 1173
_journal_paper_doi 10.1021/om800914w
_journal_volume 28
_journal_year 2009
_chemical_formula_sum 'C28 H54 In2 U'
_chemical_formula_weight 858.38
_chemical_name_systematic
; 
 ? 
;
_space_group_IT_number 2
_symmetry_cell_setting triclinic
_symmetry_space_group_name_Hall '-P 1'
_symmetry_space_group_name_H-M 'P -1'
_atom_sites_solution_hydrogens geom
_atom_sites_solution_primary direct
_atom_sites_solution_secondary difmap
_audit_creation_method SHELXTL
_cell_angle_alpha 88.303(2)
_cell_angle_beta 89.779(2)
_cell_angle_gamma 83.912(2)
_cell_formula_units_Z 4
_cell_length_a 10.5446(16)
_cell_length_b 16.071(3)
_cell_length_c 18.994(3)
_cell_measurement_temperature 163(2)
_cell_volume 3199.2(9)
_computing_cell_refinement 'Bruker SMART/SAINT'
_computing_data_collection 'Bruker SMART'
_computing_data_reduction 'Bruker SAINT'
_computing_molecular_graphics 'Bruker SHELXTL'
_computing_publication_material 'Bruker SHELXTL'
_computing_structure_refinement 'Bruker SHELXTL'
_computing_structure_solution 'Bruker SHELXTL'
_diffrn_ambient_temperature 163(2)
_diffrn_measured_fraction_theta_full 0.971
_diffrn_measured_fraction_theta_max 0.971
_diffrn_measurement_device_type 'CCD area detector'
_diffrn_measurement_method 'phi and omega scans'
_diffrn_radiation_monochromator graphite
_diffrn_radiation_source 'normal-focus sealed tube'
_diffrn_radiation_type MoK\a
_diffrn_radiation_wavelength 0.71073
_diffrn_reflns_av_R_equivalents 0.0262
_diffrn_reflns_av_sigmaI/netI 0.0301
_diffrn_reflns_limit_h_max 13
_diffrn_reflns_limit_h_min -14
_diffrn_reflns_limit_k_max 21
_diffrn_reflns_limit_k_min -21
_diffrn_reflns_limit_l_max 24
_diffrn_reflns_limit_l_min -24
_diffrn_reflns_number 41098
_diffrn_reflns_theta_full 28.36
_diffrn_reflns_theta_max 28.36
_diffrn_reflns_theta_min 1.07
_diffrn_standards_decay_% '< 1.0'
_diffrn_standards_interval_count 'initial 50 frames recollected'
_diffrn_standards_number '50 frames'
_exptl_absorpt_coefficient_mu 6.491
_exptl_absorpt_correction_T_max 0.3568
_exptl_absorpt_correction_T_min 0.2937
_exptl_absorpt_correction_type multi-scan
_exptl_absorpt_process_details 'Bruker SADABS'
_exptl_crystal_colour red
_exptl_crystal_density_diffrn 1.782
_exptl_crystal_density_meas ?
_exptl_crystal_density_method 'not measured'
_exptl_crystal_description irregular
_exptl_crystal_F_000 1648
_exptl_crystal_size_max 0.25
_exptl_crystal_size_mid 0.23
_exptl_crystal_size_min 0.20
_refine_diff_density_max 2.196
_refine_diff_density_min -1.420
_refine_diff_density_rms 0.132
_refine_ls_extinction_method none
_refine_ls_goodness_of_fit_ref 1.085
_refine_ls_hydrogen_treatment constr
_refine_ls_matrix_type full
_refine_ls_number_parameters 591
_refine_ls_number_reflns 15540
_refine_ls_number_restraints 0
_refine_ls_restrained_S_all 1.085
_refine_ls_R_factor_all 0.0337
_refine_ls_R_factor_gt 0.0280
_refine_ls_shift/su_max 0.026
_refine_ls_shift/su_mean 0.000
_refine_ls_structure_factor_coef Fsqd
_refine_ls_weighting_details 'calc w=1/[\s^2^(Fo^2^)+(0.0223P)^2^+9.6843P] where P=(Fo^2^+2Fc^2^)/3'
_refine_ls_weighting_scheme calc
_refine_ls_wR_factor_gt 0.0642
_refine_ls_wR_factor_ref 0.0661
_reflns_number_gt 13853
_reflns_number_total 15540
_reflns_threshold_expression >2sigma(I)
_cod_data_source_file om800914w_si_003.cif
_cod_data_source_block hmd2
_cod_depositor_comments
;
The following automatic conversions were performed:

'_symmetry_cell_setting' value 'Triclinic' changed to 'triclinic'
according to /home/saulius/struct/CIF-dictionaries/cif_core.dic
dictionary named 'cif_core.dic' version 2.4.2 from 2011-04-26.

Automatic conversion script
Id: cif_fix_values 1715 2011-07-08 13:25:40Z adriana 

The following automatic conversions were performed:

'_exptl_crystal_density_meas' value 'n/a' was changed to '?' - the
value is perceived as not measured.

Automatic conversion script
Id: cif_fix_values 3008 2015-01-20 13:52:24Z robertas 
;
_cod_original_cell_volume 3199.1(8)
_cod_original_sg_symbol_H-M P-1
_cod_database_code 4068520

loop_
_symmetry_equiv_pos_as_xyz
'x, y, z'
'-x, -y, -z'

loop_
_atom_site_label
_atom_site_type_symbol
_atom_site_fract_x
_atom_site_fract_y
_atom_site_fract_z
_atom_site_U_iso_or_equiv
_atom_site_adp_type
_atom_site_occupancy
_atom_site_symmetry_multiplicity
_atom_site_calc_flag
_atom_site_refinement_flags
_atom_site_disorder_assembly
_atom_site_disorder_group
U1 U 0.697168(13) -0.276923(9) 0.929808(7) 0.01634(4) Uani 1 1 d . . .
C1 C 0.8870(4) -0.3296(3) 0.8386(2) 0.0231(8) Uani 1 1 d . . .
C2 C 0.7836(4) -0.2952(3) 0.7952(2) 0.0248(9) Uani 1 1 d . . .
C3 C 0.7675(4) -0.2073(3) 0.8044(2) 0.0271(9) Uani 1 1 d . . .
C4 C 0.8611(4) -0.1874(3) 0.8525(2) 0.0251(9) Uani 1 1 d . . .
C5 C 0.9340(4) -0.2624(3) 0.8742(2) 0.0240(9) Uani 1 1 d . . .
C6 C 0.9474(5) -0.4191(3) 0.8405(3) 0.0388(12) Uani 1 1 d . . .
H6A H 1.0327 -0.4216 0.8195 0.058 Uiso 1 1 calc R . .
H6B H 0.8946 -0.4536 0.8138 0.058 Uiso 1 1 calc R . .
H6C H 0.9541 -0.4402 0.8894 0.058 Uiso 1 1 calc R . .
C7 C 0.7071(5) -0.3401(4) 0.7451(3) 0.0439(13) Uani 1 1 d . . .
H7A H 0.7187 -0.3183 0.6971 0.066 Uiso 1 1 calc R . .
H7B H 0.6167 -0.3313 0.7579 0.066 Uiso 1 1 calc R . .
H7C H 0.7360 -0.4001 0.7477 0.066 Uiso 1 1 calc R . .
C8 C 0.6765(5) -0.1465(4) 0.7625(3) 0.0473(15) Uani 1 1 d . . .
H8A H 0.7094 -0.1401 0.7145 0.071 Uiso 1 1 calc R . .
H8B H 0.6680 -0.0921 0.7850 0.071 Uiso 1 1 calc R . .
H8C H 0.5929 -0.1678 0.7607 0.071 Uiso 1 1 calc R . .
C9 C 0.8866(6) -0.1008(3) 0.8722(3) 0.0439(14) Uani 1 1 d . . .
H9A H 0.9478 -0.0797 0.8389 0.066 Uiso 1 1 calc R . .
H9B H 0.9220 -0.1026 0.9199 0.066 Uiso 1 1 calc R . .
H9C H 0.8067 -0.0636 0.8706 0.066 Uiso 1 1 calc R . .
C10 C 1.0505(5) -0.2720(4) 0.9204(3) 0.0479(15) Uani 1 1 d . . .
H10A H 1.1272 -0.2776 0.8910 0.072 Uiso 1 1 calc R . .
H10B H 1.0491 -0.3220 0.9511 0.072 Uiso 1 1 calc R . .
H10C H 1.0510 -0.2225 0.9494 0.072 Uiso 1 1 calc R . .
C11 C 0.4874(4) -0.3295(3) 0.9981(2) 0.0229(8) Uani 1 1 d . . .
C12 C 0.5000(4) -0.3731(3) 0.9343(2) 0.0220(8) Uani 1 1 d . . .
C13 C 0.6118(4) -0.4304(3) 0.9382(2) 0.0239(8) Uani 1 1 d . . .
C14 C 0.6691(4) -0.4219(3) 1.0039(2) 0.0253(9) Uani 1 1 d . . .
C15 C 0.5937(4) -0.3598(3) 1.0416(2) 0.0252(9) Uani 1 1 d . . .
C16 C 0.3748(4) -0.2708(3) 1.0209(3) 0.0335(10) Uani 1 1 d . . .
H16A H 0.3098 -0.3033 1.0417 0.050 Uiso 1 1 calc R . .
H16B H 0.3389 -0.2381 0.9800 0.050 Uiso 1 1 calc R . .
H16C H 0.4025 -0.2330 1.0559 0.050 Uiso 1 1 calc R . .
C17 C 0.4065(4) -0.3625(3) 0.8739(2) 0.0333(10) Uani 1 1 d . . .
H17A H 0.3330 -0.3931 0.8851 0.050 Uiso 1 1 calc R . .
H17B H 0.4481 -0.3846 0.8311 0.050 Uiso 1 1 calc R . .
H17C H 0.3775 -0.3029 0.8662 0.050 Uiso 1 1 calc R . .
C18 C 0.6497(5) -0.4975(3) 0.8863(3) 0.0362(11) Uani 1 1 d . . .
H18A H 0.6025 -0.5458 0.8964 0.054 Uiso 1 1 calc R . .
H18B H 0.7414 -0.5147 0.8902 0.054 Uiso 1 1 calc R . .
H18C H 0.6299 -0.4756 0.8384 0.054 Uiso 1 1 calc R . .
C19 C 0.7894(5) -0.4726(3) 1.0309(3) 0.0384(12) Uani 1 1 d . . .
H19A H 0.7866 -0.4769 1.0825 0.058 Uiso 1 1 calc R . .
H19B H 0.8639 -0.4448 1.0161 0.058 Uiso 1 1 calc R . .
H19C H 0.7955 -0.5288 1.0117 0.058 Uiso 1 1 calc R . .
C20 C 0.6105(5) -0.3391(3) 1.1178(2) 0.0360(11) Uani 1 1 d . . .
H20A H 0.5675 -0.3778 1.1480 0.054 Uiso 1 1 calc R . .
H20B H 0.5733 -0.2815 1.1255 0.054 Uiso 1 1 calc R . .
H20C H 0.7016 -0.3444 1.1292 0.054 Uiso 1 1 calc R . .
C21 C 0.5397(4) -0.1542(3) 0.9160(2) 0.0279(9) Uani 1 1 d . . .
H21A H 0.5827 -0.1056 0.9008 0.042 Uiso 1 1 calc R . .
H21B H 0.4969 -0.1430 0.9612 0.042 Uiso 1 1 calc R . .
H21C H 0.4765 -0.1650 0.8806 0.042 Uiso 1 1 calc R . .
C22 C 0.8069(4) -0.2307(3) 1.0327(2) 0.0249(9) Uani 1 1 d . . .
H22A H 0.8586 -0.1860 1.0182 0.037 Uiso 1 1 calc R . .
H22B H 0.8622 -0.2780 1.0533 0.037 Uiso 1 1 calc R . .
H22C H 0.7438 -0.2098 1.0677 0.037 Uiso 1 1 calc R . .
In1 In 0.36248(3) -0.014011(19) 0.872088(17) 0.02797(7) Uani 1 1 d . . .
C23 C 0.5034(5) 0.0736(3) 0.8576(3) 0.0415(12) Uani 1 1 d . . .
H23A H 0.5431 0.0824 0.9030 0.062 Uiso 1 1 calc R . .
H23B H 0.4620 0.1271 0.8388 0.062 Uiso 1 1 calc R . .
H23C H 0.5689 0.0511 0.8245 0.062 Uiso 1 1 calc R . .
C24 C 0.2553(6) -0.0094(4) 0.9688(3) 0.0550(17) Uani 1 1 d . . .
H24A H 0.2504 -0.0664 0.9875 0.083 Uiso 1 1 calc R . .
H24B H 0.1689 0.0177 0.9597 0.083 Uiso 1 1 calc R . .
H24C H 0.2976 0.0227 1.0031 0.083 Uiso 1 1 calc R . .
C25 C 0.2891(7) -0.0723(4) 0.7819(3) 0.0592(17) Uani 1 1 d . . .
H25A H 0.2111 -0.0969 0.7952 0.089 Uiso 1 1 calc R . .
H25B H 0.3530 -0.1162 0.7655 0.089 Uiso 1 1 calc R . .
H25C H 0.2701 -0.0301 0.7440 0.089 Uiso 1 1 calc R . .
In2 In 0.97563(3) -0.219758(18) 1.152448(16) 0.02598(7) Uani 1 1 d . . .
C26 C 0.8320(5) -0.1816(4) 1.2298(3) 0.0417(12) Uani 1 1 d . . .
H26A H 0.8145 -0.1204 1.2281 0.063 Uiso 1 1 calc R . .
H26B H 0.8629 -0.2003 1.2769 0.063 Uiso 1 1 calc R . .
H26C H 0.7536 -0.2067 1.2196 0.063 Uiso 1 1 calc R . .
C27 C 1.0440(5) -0.3514(3) 1.1470(3) 0.0343(11) Uani 1 1 d . . .
H27A H 0.9787 -0.3852 1.1657 0.051 Uiso 1 1 calc R . .
H27B H 1.1221 -0.3632 1.1750 0.051 Uiso 1 1 calc R . .
H27C H 1.0621 -0.3655 1.0979 0.051 Uiso 1 1 calc R . .
C28 C 1.0856(5) -0.1307(3) 1.0985(3) 0.0406(12) Uani 1 1 d . . .
H28A H 1.0402 -0.0744 1.1010 0.061 Uiso 1 1 calc R . .
H28B H 1.0970 -0.1457 1.0491 0.061 Uiso 1 1 calc R . .
H28C H 1.1692 -0.1318 1.1211 0.061 Uiso 1 1 calc R . .
U2 U 0.685546(13) -0.780250(9) 0.574421(7) 0.01555(4) Uani 1 1 d . . .
C29 C 0.9191(4) -0.7364(3) 0.6188(2) 0.0244(9) Uani 1 1 d . A .
C30 C 0.9214(4) -0.8240(3) 0.6308(2) 0.0281(9) Uani 1 1 d . A .
C31 C 0.8334(4) -0.8390(3) 0.6850(2) 0.0243(9) Uani 1 1 d . A .
C32 C 0.7752(4) -0.7597(3) 0.7063(2) 0.0219(8) Uani 1 1 d . A .
C33 C 0.8280(4) -0.6966(3) 0.6653(2) 0.0215(8) Uani 1 1 d . A .
C34 C 1.0107(5) -0.6917(4) 0.5740(3) 0.0427(13) Uani 1 1 d . . .
H34A H 1.0864 -0.6839 0.6018 0.064 Uiso 1 1 calc R A .
H34B H 0.9690 -0.6370 0.5581 0.064 Uiso 1 1 calc R . .
H34C H 1.0360 -0.7252 0.5330 0.064 Uiso 1 1 calc R . .
C35 C 1.0096(5) -0.8904(4) 0.5952(3) 0.0422(13) Uani 1 1 d . . .
H35A H 1.0920 -0.8973 0.6195 0.063 Uiso 1 1 calc R A .
H35B H 1.0221 -0.8732 0.5459 0.063 Uiso 1 1 calc R . .
H35C H 0.9718 -0.9435 0.5971 0.063 Uiso 1 1 calc R . .
C36 C 0.8199(6) -0.9226(3) 0.7208(3) 0.0395(12) Uani 1 1 d . . .
H36A H 0.8827 -0.9327 0.7588 0.059 Uiso 1 1 calc R A .
H36B H 0.8344 -0.9669 0.6864 0.059 Uiso 1 1 calc R . .
H36C H 0.7338 -0.9225 0.7404 0.059 Uiso 1 1 calc R . .
C37 C 0.6745(5) -0.7461(3) 0.7626(2) 0.0320(10) Uani 1 1 d . . .
H37A H 0.7145 -0.7332 0.8069 0.048 Uiso 1 1 calc R A .
H37B H 0.6316 -0.7970 0.7693 0.048 Uiso 1 1 calc R . .
H37C H 0.6118 -0.6993 0.7482 0.048 Uiso 1 1 calc R . .
C38 C 0.8048(5) -0.6033(3) 0.6742(3) 0.0312(10) Uani 1 1 d . . .
H38A H 0.8811 -0.5830 0.6940 0.047 Uiso 1 1 calc R A .
H38B H 0.7325 -0.5907 0.7061 0.047 Uiso 1 1 calc R . .
H38C H 0.7856 -0.5755 0.6283 0.047 Uiso 1 1 calc R . .
C39 C 0.6236(7) -0.8944(5) 0.4804(4) 0.0203(15) Uiso 0.568(5) 1 d P A 1
C40 C 0.6190(7) -0.9346(4) 0.5469(5) 0.0178(14) Uiso 0.568(5) 1 d P A 1
C41 C 0.5176(8) -0.8965(5) 0.5853(4) 0.0216(15) Uiso 0.568(5) 1 d P A 1
C42 C 0.4549(7) -0.8314(5) 0.5419(5) 0.0228(15) Uiso 0.568(5) 1 d P A 1
C43 C 0.5213(8) -0.8300(5) 0.4770(4) 0.0221(15) Uiso 0.568(5) 1 d P A 1
C44 C 0.7169(9) -0.9212(6) 0.4233(5) 0.043(2) Uiso 0.568(5) 1 d P A 1
H44A H 0.6931 -0.9724 0.4025 0.064 Uiso 0.568(5) 1 calc PR A 1
H44B H 0.8028 -0.9317 0.4433 0.064 Uiso 0.568(5) 1 calc PR A 1
H44C H 0.7155 -0.8767 0.3867 0.064 Uiso 0.568(5) 1 calc PR A 1
C45 C 0.7027(9) -1.0144(6) 0.5669(5) 0.042(2) Uiso 0.568(5) 1 d P A 1
H45A H 0.6826 -1.0595 0.5365 0.063 Uiso 0.568(5) 1 calc PR A 1
H45B H 0.6870 -1.0300 0.6162 0.063 Uiso 0.568(5) 1 calc PR A 1
H45C H 0.7925 -1.0052 0.5609 0.063 Uiso 0.568(5) 1 calc PR A 1
C46 C 0.4728(10) -0.9222(7) 0.6581(5) 0.047(2) Uiso 0.568(5) 1 d P A 1
H46A H 0.4035 -0.9577 0.6535 0.071 Uiso 0.568(5) 1 calc PR A 1
H46B H 0.4422 -0.8720 0.6839 0.071 Uiso 0.568(5) 1 calc PR A 1
H46C H 0.5440 -0.9533 0.6838 0.071 Uiso 0.568(5) 1 calc PR A 1
C47 C 0.3289(10) -0.7828(7) 0.5571(6) 0.049(3) Uiso 0.568(5) 1 d P A 1
H47A H 0.2599 -0.8156 0.5440 0.073 Uiso 0.568(5) 1 calc PR A 1
H47B H 0.3215 -0.7299 0.5297 0.073 Uiso 0.568(5) 1 calc PR A 1
H47C H 0.3231 -0.7712 0.6074 0.073 Uiso 0.568(5) 1 calc PR A 1
C48 C 0.4785(10) -0.7747(7) 0.4150(5) 0.047(2) Uiso 0.568(5) 1 d P A 1
H48A H 0.3935 -0.7868 0.4004 0.071 Uiso 0.568(5) 1 calc PR A 1
H48B H 0.5387 -0.7851 0.3760 0.071 Uiso 0.568(5) 1 calc PR A 1
H48C H 0.4751 -0.7159 0.4280 0.071 Uiso 0.568(5) 1 calc PR A 1
C39B C 0.6336(9) -0.9220(7) 0.5085(6) 0.0202(19) Uiso 0.432(5) 1 d P A 2
C40B C 0.5715(11) -0.9253(6) 0.5733(5) 0.0194(19) Uiso 0.432(5) 1 d P A 2
C41B C 0.4705(9) -0.8615(7) 0.5732(5) 0.0165(18) Uiso 0.432(5) 1 d P A 2
C42B C 0.4690(9) -0.8182(5) 0.5074(6) 0.0154(18) Uiso 0.432(5) 1 d P A 2
C43B C 0.5692(10) -0.8573(6) 0.4662(5) 0.0165(18) Uiso 0.432(5) 1 d P A 2
C44B C 0.7454(13) -0.9813(9) 0.4843(7) 0.048(3) Uiso 0.432(5) 1 d P A 2
H44D H 0.7138 -1.0306 0.4640 0.072 Uiso 0.432(5) 1 calc PR A 2
H44E H 0.8007 -0.9989 0.5246 0.072 Uiso 0.432(5) 1 calc PR A 2
H44F H 0.7941 -0.9529 0.4486 0.072 Uiso 0.432(5) 1 calc PR A 2
C45B C 0.5966(14) -0.9929(9) 0.6284(7) 0.049(3) Uiso 0.432(5) 1 d P A 2
H45D H 0.5406 -1.0368 0.6207 0.074 Uiso 0.432(5) 1 calc PR A 2
H45E H 0.5797 -0.9696 0.6750 0.074 Uiso 0.432(5) 1 calc PR A 2
H45F H 0.6858 -1.0169 0.6256 0.074 Uiso 0.432(5) 1 calc PR A 2
C46B C 0.3777(12) -0.8439(8) 0.6341(6) 0.038(3) Uiso 0.432(5) 1 d P A 2
H46D H 0.3420 -0.8956 0.6486 0.057 Uiso 0.432(5) 1 calc PR A 2
H46E H 0.3086 -0.8017 0.6189 0.057 Uiso 0.432(5) 1 calc PR A 2
H46F H 0.4229 -0.8232 0.6738 0.057 Uiso 0.432(5) 1 calc PR A 2
C47B C 0.3654(12) -0.7532(8) 0.4795(7) 0.041(3) Uiso 0.432(5) 1 d P A 2
H47D H 0.3171 -0.7775 0.4428 0.062 Uiso 0.432(5) 1 calc PR A 2
H47E H 0.4042 -0.7049 0.4597 0.062 Uiso 0.432(5) 1 calc PR A 2
H47F H 0.3079 -0.7351 0.5181 0.062 Uiso 0.432(5) 1 calc PR A 2
C48B C 0.5877(13) -0.8408(8) 0.3893(7) 0.043(3) Uiso 0.432(5) 1 d P A 2
H48D H 0.5435 -0.8802 0.3624 0.064 Uiso 0.432(5) 1 calc PR A 2
H48E H 0.6789 -0.8481 0.3781 0.064 Uiso 0.432(5) 1 calc PR A 2
H48F H 0.5526 -0.7834 0.3768 0.064 Uiso 0.432(5) 1 calc PR A 2
C49 C 0.7835(4) -0.7278(3) 0.4672(2) 0.0274(9) Uani 1 1 d . A .
H49A H 0.8159 -0.6742 0.4764 0.041 Uiso 1 1 calc R . .
H49B H 0.7197 -0.7199 0.4296 0.041 Uiso 1 1 calc R . .
H49C H 0.8541 -0.7684 0.4527 0.041 Uiso 1 1 calc R . .
C50 C 0.5318(4) -0.6593(3) 0.6008(2) 0.0287(9) Uani 1 1 d . A .
H50A H 0.5776 -0.6134 0.6167 0.043 Uiso 1 1 calc R . .
H50B H 0.4735 -0.6752 0.6379 0.043 Uiso 1 1 calc R . .
H50C H 0.4829 -0.6412 0.5582 0.043 Uiso 1 1 calc R . .
In3 In 0.95157(3) -0.71226(2) 0.345906(18) 0.03145(7) Uani 1 1 d . . .
C51 C 1.0477(7) -0.8381(4) 0.3647(4) 0.067(2) Uani 1 1 d . . .
H51A H 0.9882 -0.8737 0.3869 0.100 Uiso 1 1 calc R . .
H51B H 1.1210 -0.8354 0.3958 0.100 Uiso 1 1 calc R . .
H51C H 1.0771 -0.8617 0.3197 0.100 Uiso 1 1 calc R . .
C52 C 1.0344(6) -0.6031(4) 0.3801(3) 0.0477(14) Uani 1 1 d . . .
H52A H 0.9707 -0.5676 0.4064 0.072 Uiso 1 1 calc R . .
H52B H 1.0622 -0.5716 0.3389 0.072 Uiso 1 1 calc R . .
H52C H 1.1079 -0.6206 0.4105 0.072 Uiso 1 1 calc R . .
C53 C 0.8024(5) -0.6974(4) 0.2677(3) 0.0444(13) Uani 1 1 d . . .
H53A H 0.7739 -0.6377 0.2602 0.067 Uiso 1 1 calc R . .
H53B H 0.7304 -0.7268 0.2840 0.067 Uiso 1 1 calc R . .
H53C H 0.8351 -0.7209 0.2233 0.067 Uiso 1 1 calc R . .
In4 In 0.34231(3) -0.522844(19) 0.623169(17) 0.02752(7) Uani 1 1 d . . .
C54 C 0.4824(6) -0.4426(4) 0.6576(4) 0.0590(18) Uani 1 1 d . . .
H54A H 0.5433 -0.4350 0.6194 0.089 Uiso 1 1 calc R . .
H54B H 0.5280 -0.4686 0.6988 0.089 Uiso 1 1 calc R . .
H54C H 0.4391 -0.3880 0.6701 0.089 Uiso 1 1 calc R . .
C55 C 0.2328(6) -0.5770(4) 0.7060(3) 0.0494(14) Uani 1 1 d . . .
H55A H 0.1425 -0.5712 0.6928 0.074 Uiso 1 1 calc R . .
H55B H 0.2431 -0.5478 0.7499 0.074 Uiso 1 1 calc R . .
H55C H 0.2633 -0.6364 0.7129 0.074 Uiso 1 1 calc R . .
C56 C 0.2746(6) -0.5153(4) 0.5155(3) 0.0449(13) Uani 1 1 d . . .
H56A H 0.1855 -0.5275 0.5145 0.067 Uiso 1 1 calc R . .
H56B H 0.3269 -0.5562 0.4875 0.067 Uiso 1 1 calc R . .
H56C H 0.2808 -0.4589 0.4957 0.067 Uiso 1 1 calc R . .

loop_
_atom_site_aniso_label
_atom_site_aniso_U_11
_atom_site_aniso_U_22
_atom_site_aniso_U_33
_atom_site_aniso_U_23
_atom_site_aniso_U_13
_atom_site_aniso_U_12
U1 0.01527(7) 0.01588(7) 0.01747(7) 0.00192(5) -0.00007(5) -0.00049(5)
C1 0.025(2) 0.022(2) 0.022(2) 0.0001(16) 0.0069(16) 0.0009(16)
C2 0.024(2) 0.033(2) 0.0178(19) -0.0038(17) 0.0041(16) -0.0071(18)
C3 0.028(2) 0.034(2) 0.018(2) 0.0070(17) 0.0061(16) 0.0034(18)
C4 0.031(2) 0.022(2) 0.024(2) -0.0015(16) 0.0129(17) -0.0063(17)
C5 0.0155(19) 0.035(2) 0.023(2) -0.0044(17) 0.0044(15) -0.0068(17)
C6 0.041(3) 0.030(2) 0.044(3) 0.001(2) 0.015(2) 0.005(2)
C7 0.038(3) 0.068(4) 0.030(3) -0.017(2) 0.000(2) -0.017(3)
C8 0.043(3) 0.062(4) 0.030(3) 0.020(2) 0.008(2) 0.020(3)
C9 0.058(4) 0.028(2) 0.049(3) -0.007(2) 0.024(3) -0.019(2)
C10 0.023(2) 0.087(5) 0.034(3) -0.018(3) 0.000(2) -0.002(3)
C11 0.022(2) 0.025(2) 0.022(2) 0.0020(16) 0.0016(16) -0.0055(16)
C12 0.0173(19) 0.025(2) 0.024(2) 0.0025(16) -0.0017(15) -0.0081(16)
C13 0.022(2) 0.0174(19) 0.033(2) 0.0006(16) 0.0017(17) -0.0074(16)
C14 0.022(2) 0.020(2) 0.033(2) 0.0119(17) -0.0016(17) -0.0032(16)
C15 0.024(2) 0.029(2) 0.024(2) 0.0063(17) -0.0021(16) -0.0112(17)
C16 0.029(2) 0.033(2) 0.039(3) 0.002(2) 0.010(2) -0.0039(19)
C17 0.027(2) 0.046(3) 0.028(2) -0.006(2) -0.0043(18) -0.007(2)
C18 0.036(3) 0.022(2) 0.051(3) -0.009(2) 0.005(2) -0.0034(19)
C19 0.030(2) 0.031(2) 0.053(3) 0.018(2) -0.009(2) 0.000(2)
C20 0.040(3) 0.048(3) 0.023(2) 0.007(2) -0.0015(19) -0.018(2)
C21 0.026(2) 0.022(2) 0.034(2) 0.0053(17) 0.0049(18) 0.0034(17)
C22 0.030(2) 0.025(2) 0.020(2) 0.0019(16) -0.0020(16) -0.0073(17)
In1 0.02946(16) 0.02322(15) 0.03057(16) 0.00094(12) 0.00183(12) -0.00029(12)
C23 0.042(3) 0.031(3) 0.052(3) 0.005(2) -0.001(2) -0.008(2)
C24 0.054(4) 0.044(3) 0.062(4) 0.010(3) 0.031(3) 0.013(3)
C25 0.073(5) 0.047(3) 0.059(4) -0.002(3) -0.029(3) -0.012(3)
In2 0.02880(16) 0.02023(14) 0.02903(16) -0.00272(12) 0.00108(12) -0.00262(12)
C26 0.045(3) 0.048(3) 0.030(3) -0.012(2) -0.001(2) 0.006(2)
C27 0.036(3) 0.028(2) 0.036(3) -0.004(2) -0.008(2) 0.006(2)
C28 0.049(3) 0.038(3) 0.038(3) 0.002(2) -0.009(2) -0.021(2)
U2 0.01470(7) 0.01560(7) 0.01641(7) -0.00115(5) -0.00039(5) -0.00163(5)
C29 0.0149(18) 0.038(2) 0.021(2) 0.0025(17) -0.0019(15) -0.0101(17)
C30 0.020(2) 0.035(2) 0.028(2) -0.0057(18) -0.0072(17) 0.0033(18)
C31 0.029(2) 0.024(2) 0.021(2) 0.0012(16) -0.0083(16) -0.0066(17)
C32 0.022(2) 0.028(2) 0.0171(18) -0.0007(16) -0.0048(15) -0.0089(16)
C33 0.022(2) 0.023(2) 0.0196(19) 0.0016(15) -0.0061(15) -0.0032(16)
C34 0.030(3) 0.073(4) 0.031(3) 0.002(2) -0.004(2) -0.031(3)
C35 0.029(3) 0.052(3) 0.044(3) -0.016(2) -0.007(2) 0.008(2)
C36 0.062(4) 0.025(2) 0.032(3) 0.0063(19) -0.020(2) -0.009(2)
C37 0.033(2) 0.044(3) 0.020(2) -0.0006(19) 0.0024(18) -0.008(2)
C38 0.039(3) 0.022(2) 0.034(2) 0.0001(18) -0.013(2) -0.0105(19)
C49 0.028(2) 0.033(2) 0.022(2) 0.0037(17) 0.0011(17) -0.0106(18)
C50 0.028(2) 0.022(2) 0.036(2) -0.0079(18) -0.0044(18) 0.0023(17)
In3 0.03090(17) 0.03109(17) 0.03229(17) 0.00397(13) 0.00245(13) -0.00441(13)
C51 0.064(4) 0.046(4) 0.085(5) 0.018(3) 0.041(4) 0.016(3)
C52 0.051(3) 0.055(3) 0.042(3) -0.007(3) 0.008(3) -0.025(3)
C53 0.041(3) 0.069(4) 0.025(2) 0.003(2) 0.000(2) -0.014(3)
In4 0.02952(16) 0.02467(15) 0.02797(16) -0.00423(12) -0.00303(12) 0.00002(12)
C54 0.040(3) 0.041(3) 0.098(5) -0.032(3) 0.000(3) -0.005(3)
C55 0.051(3) 0.059(4) 0.038(3) 0.007(3) 0.004(2) -0.002(3)
C56 0.057(4) 0.046(3) 0.029(3) -0.001(2) -0.009(2) 0.010(3)

loop_
_atom_type_symbol
_atom_type_description
_atom_type_scat_dispersion_real
_atom_type_scat_dispersion_imag
_atom_type_scat_source
C C 0.0033 0.0016 'International Tables Vol C Tables 4.2.6.8 and 6.1.1.4'
H H 0.0000 0.0000 'International Tables Vol C Tables 4.2.6.8 and 6.1.1.4'
In In -0.7276 1.3100 'International Tables Vol C Tables 4.2.6.8 and 6.1.1.4'
U U -9.6767 9.6646 'International Tables Vol C Tables 4.2.6.8 and 6.1.1.4'

loop_
_geom_angle_atom_site_label_1
_geom_angle_atom_site_label_2
_geom_angle_atom_site_label_3
_geom_angle
Cnt1 U1 C21 102.6
Cnt1 U1 C22 103.2
Cnt2 U1 C21 103.0
Cnt2 U1 C22 101.5
Cnt1 U1 Cnt2 141.5
Cnt3 U2 C49 101.3
Cnt3 U2 C50 103.0
Cnt4 U2 C49 101.4
Cnt4 U2 C50 101.4
Cnt3 U2 Cnt4 142.8
C22 U1 C21 97.32(16)
C22 U1 C13 117.61(14)
C21 U1 C13 118.16(14)
C22 U1 C12 125.27(13)
C21 U1 C12 87.94(14)
C13 U1 C12 30.25(12)
C22 U1 C2 129.02(14)
C21 U1 C2 101.35(14)
C13 U1 C2 94.05(13)
C12 U1 C2 102.54(13)
C22 U1 C1 104.95(14)
C21 U1 C1 127.47(14)
C13 U1 C1 92.37(13)
C12 U1 C1 114.34(13)
C2 U1 C1 30.29(13)
C22 U1 C14 87.70(14)
C21 U1 C14 127.13(14)
C13 U1 C14 29.90(13)
C12 U1 C14 49.51(12)
C2 U1 C14 115.73(14)
C1 U1 C14 101.07(13)
C22 U1 C3 114.35(14)
C21 U1 C3 77.72(14)
C13 U1 C3 121.91(14)
C12 U1 C3 119.96(13)
C2 U1 C3 30.17(13)
C1 U1 C3 49.78(13)
C14 U1 C3 145.90(14)
C22 U1 C5 79.43(14)
C21 U1 C5 116.49(14)
C13 U1 C5 118.84(13)
C12 U1 C5 144.31(13)
C2 U1 C5 49.78(12)
C1 U1 C5 30.21(12)
C14 U1 C5 116.17(13)
C3 U1 C5 49.46(13)
C22 U1 C15 76.12(13)
C21 U1 C15 100.61(14)
C13 U1 C15 49.57(13)
C12 U1 C15 49.53(12)
C2 U1 C15 143.38(13)
C1 U1 C15 130.53(13)
C14 U1 C15 29.97(13)
C3 U1 C15 169.49(13)
C5 U1 C15 137.65(13)
C22 U1 C11 98.21(13)
C21 U1 C11 77.77(14)
C13 U1 C11 49.70(13)
C12 U1 C11 29.96(12)
C2 U1 C11 131.92(13)
C1 U1 C11 141.82(13)
C14 U1 C11 49.52(12)
C3 U1 C11 141.23(13)
C5 U1 C11 165.69(13)
C15 U1 C11 30.07(12)
C22 U1 C4 85.15(14)
C21 U1 C4 86.85(14)
C13 U1 C4 140.96(13)
C12 U1 C4 149.57(13)
C2 U1 C4 49.53(13)
C1 U1 C4 49.52(12)
C14 U1 C4 145.93(13)
C3 U1 C4 29.85(14)
C5 U1 C4 29.76(13)
C15 U1 C4 160.53(13)
C11 U1 C4 164.55(13)
C5 C1 C2 107.7(4)
C5 C1 C6 125.3(4)
C2 C1 C6 126.6(4)
C5 C1 U1 75.4(2)
C2 C1 U1 74.8(2)
C6 C1 U1 121.3(3)
C3 C2 C1 107.8(4)
C3 C2 C7 124.3(4)
C1 C2 C7 127.8(4)
C3 C2 U1 75.3(2)
C1 C2 U1 74.9(2)
C7 C2 U1 118.2(3)
C4 C3 C2 108.2(4)
C4 C3 C8 126.9(5)
C2 C3 C8 124.5(5)
C4 C3 U1 75.9(2)
C2 C3 U1 74.5(2)
C8 C3 U1 121.5(3)
C5 C4 C3 108.2(4)
C5 C4 C9 125.6(5)
C3 C4 C9 126.0(4)
C5 C4 U1 74.4(2)
C3 C4 U1 74.2(2)
C9 C4 U1 121.6(3)
C4 C5 C1 108.2(4)
C4 C5 C10 127.5(4)
C1 C5 C10 124.0(4)
C4 C5 U1 75.8(2)
C1 C5 U1 74.4(2)
C10 C5 U1 120.8(3)
C12 C11 C15 107.4(4)
C12 C11 C16 126.8(4)
C15 C11 C16 125.2(4)
C12 C11 U1 73.5(2)
C15 C11 U1 74.9(2)
C16 C11 U1 123.5(3)
C11 C12 C13 108.5(4)
C11 C12 C17 125.4(4)
C13 C12 C17 126.1(4)
C11 C12 U1 76.5(2)
C13 C12 U1 74.7(2)
C17 C12 U1 117.2(3)
C14 C13 C12 107.9(4)
C14 C13 C18 126.0(4)
C12 C13 C18 125.5(4)
C14 C13 U1 75.6(2)
C12 C13 U1 75.0(2)
C18 C13 U1 122.8(3)
C13 C14 C15 108.7(4)
C13 C14 C19 125.7(4)
C15 C14 C19 125.6(4)
C13 C14 U1 74.5(2)
C15 C14 U1 76.1(2)
C19 C14 U1 117.2(3)
C14 C15 C11 107.5(4)
C14 C15 C20 126.2(4)
C11 C15 C20 125.6(4)
C14 C15 U1 74.0(2)
C11 C15 U1 75.0(2)
C20 C15 U1 124.1(3)
C24 In1 C25 119.5(3)
C24 In1 C23 117.5(3)
C25 In1 C23 119.9(3)
C26 In2 C28 122.0(2)
C26 In2 C27 118.6(2)
C28 In2 C27 117.7(2)
C49 U2 C50 100.33(16)
C49 U2 C31 120.09(14)
C50 U2 C31 114.24(14)
C49 U2 C41 127.68(19)
C50 U2 C41 96.2(2)
C31 U2 C41 96.5(2)
C49 U2 C40 107.0(2)
C50 U2 C40 124.0(2)
C31 U2 C40 92.62(18)
C41 U2 C40 29.7(2)
C49 U2 C32 123.52(13)
C50 U2 C32 84.53(14)
C31 U2 C32 30.42(13)
C41 U2 C32 107.17(18)
C40 U2 C32 116.22(19)
C49 U2 C30 90.05(15)
C50 U2 C30 128.62(14)
C31 U2 C30 30.21(13)
C41 U2 C30 116.5(2)
C40 U2 C30 99.62(18)
C32 U2 C30 49.67(13)
C49 U2 C42 109.3(2)
C50 U2 C42 75.92(19)
C31 U2 C42 125.2(2)
C41 U2 C42 30.3(2)
C40 U2 C42 49.2(2)
C32 U2 C42 126.1(2)
C30 U2 C42 146.5(2)
C49 U2 C39 79.5(2)
C50 U2 C39 119.9(2)
C31 U2 C39 117.0(2)
C41 U2 C39 49.6(2)
C40 U2 C39 29.9(2)
C32 U2 C39 144.9(2)
C30 U2 C39 111.5(2)
C42 U2 C39 49.6(2)
C49 U2 C43 80.8(2)
C50 U2 C43 90.0(2)
C31 U2 C43 141.78(19)
C41 U2 C43 49.8(2)
C40 U2 C43 49.3(2)
C32 U2 C43 155.66(19)
C30 U2 C43 141.4(2)
C42 U2 C43 30.1(2)
C39 U2 C43 30.0(2)
C49 U2 C41B 123.0(2)
C50 U2 C41B 82.6(2)
C31 U2 C41B 109.2(3)
C41 U2 C41B 15.7(2)
C40 U2 C41B 41.5(3)
C32 U2 C41B 113.5(2)
C30 U2 C41B 131.8(3)
C42 U2 C41B 16.0(2)
C39 U2 C41B 52.5(2)
C43 U2 C41B 42.2(3)
C49 U2 C40B 120.3(3)
C50 U2 C40B 111.6(3)
C31 U2 C40B 91.0(2)
C41 U2 C40B 15.5(2)
C40 U2 C40B 15.1(2)
C32 U2 C40B 109.0(2)
C30 U2 C40B 105.4(2)
C42 U2 C40B 41.3(3)
C39 U2 C40B 41.0(3)
C43 U2 C40B 51.5(2)
C41B U2 C40B 29.6(3)
C49 U2 C39B 91.1(3)
C50 U2 C39B 126.3(2)
C31 U2 C39B 103.8(3)
C41 U2 C39B 41.4(3)
C40 U2 C39B 16.3(2)
C32 U2 C39B 130.6(3)
C30 U2 C39B 103.3(2)
C42 U2 C39B 51.0(3)
C39 U2 C39B 14.4(2)
C43 U2 C39B 40.2(3)
C41B U2 C39B 48.8(3)
C40B U2 C39B 29.5(3)
C49 U2 C42B 94.5(3)
C50 U2 C42B 77.8(2)
C31 U2 C42B 138.2(2)
C41 U2 C42B 41.8(3)
C40 U2 C42B 52.6(2)
C32 U2 C42B 140.5(2)
C30 U2 C42B 151.9(2)
C42 U2 C42B 14.8(2)
C39 U2 C42B 43.0(2)
C43 U2 C42B 17.0(2)
C41B U2 C42B 29.8(3)
C40B U2 C42B 49.0(3)
C39B U2 C42B 49.0(3)
C49 U2 C33 95.03(14)
C50 U2 C33 79.54(14)
C31 U2 C33 49.80(12)
C41 U2 C33 136.87(18)
C40 U2 C33 142.42(18)
C32 U2 C33 29.97(12)
C30 U2 C33 49.31(13)
C42 U2 C33 148.0(2)
C39 U2 C33 160.38(19)
C43 U2 C33 167.9(2)
C41B U2 C33 140.4(2)
C40B U2 C33 138.4(2)
C39B U2 C33 151.8(2)
C42B U2 C33 156.6(2)
C49 U2 C29 75.65(13)
C50 U2 C29 104.93(14)
C31 U2 C29 49.70(12)
C41 U2 C29 145.2(2)
C40 U2 C29 128.62(18)
C32 U2 C29 49.37(12)
C30 U2 C29 29.88(14)
C42 U2 C29 174.9(2)
C39 U2 C29 131.75(18)
C43 U2 C29 153.9(2)
C41B U2 C29 158.9(3)
C40B U2 C29 135.2(2)
C39B U2 C29 128.6(2)
C42B U2 C29 170.1(2)
C33 U2 C29 29.68(12)
C49 U2 C43B 76.0(2)
C50 U2 C43B 103.6(3)
C31 U2 C43B 133.4(2)
C41 U2 C43B 51.9(2)
C40 U2 C43B 42.2(2)
C32 U2 C43B 157.7(2)
C30 U2 C43B 127.6(3)
C42 U2 C43B 40.3(3)
C39 U2 C43B 17.1(2)
C43 U2 C43B 13.9(2)
C41B U2 C43B 48.8(3)
C40B U2 C43B 48.8(3)
C39B U2 C43B 29.6(3)
C42B U2 C43B 29.6(3)
C33 U2 C43B 170.8(2)
C29 U2 C43B 142.6(2)
C33 C29 C30 107.7(4)
C33 C29 C34 124.8(4)
C30 C29 C34 126.9(4)
C33 C29 U2 74.7(2)
C30 C29 U2 73.2(2)
C34 C29 U2 125.4(3)
C31 C30 C29 108.7(4)
C31 C30 C35 125.5(5)
C29 C30 C35 125.7(4)
C31 C30 U2 74.1(2)
C29 C30 U2 76.9(2)
C35 C30 U2 118.5(3)
C30 C31 C32 107.3(4)
C30 C31 C36 125.6(4)
C32 C31 C36 126.4(4)
C30 C31 U2 75.6(2)
C32 C31 U2 75.4(2)
C36 C31 U2 122.1(3)
C33 C32 C31 108.2(4)
C33 C32 C37 126.5(4)
C31 C32 C37 125.3(4)
C33 C32 U2 76.5(2)
C31 C32 U2 74.1(2)
C37 C32 U2 115.2(3)
C29 C33 C32 108.1(4)
C29 C33 C38 124.6(4)
C32 C33 C38 127.0(4)
C29 C33 U2 75.6(2)
C32 C33 U2 73.5(2)
C38 C33 U2 122.3(3)
C40 C39 C43 107.4(6)
C40 C39 C44 124.5(8)
C43 C39 C44 128.0(9)
C40 C39 U2 74.5(4)
C43 C39 U2 75.1(4)
C44 C39 U2 119.2(5)
C41 C40 C39 109.5(6)
C41 C40 C45 127.0(8)
C39 C40 C45 123.0(8)
C41 C40 U2 75.0(4)
C39 C40 U2 75.6(4)
C45 C40 U2 122.5(5)
C40 C41 C42 107.5(7)
C40 C41 C46 127.5(9)
C42 C41 C46 124.8(9)
C40 C41 U2 75.3(4)
C42 C41 U2 75.5(4)
C46 C41 U2 118.7(6)
C43 C42 C41 107.8(7)
C43 C42 C47 125.5(9)
C41 C42 C47 125.9(9)
C43 C42 U2 75.1(4)
C41 C42 U2 74.2(4)
C47 C42 U2 124.4(6)
C39 C43 C42 107.8(7)
C39 C43 C48 127.9(9)
C42 C43 C48 124.0(9)
C39 C43 U2 74.8(4)
C42 C43 U2 74.8(4)
C48 C43 U2 121.2(6)
C40B C39B C43B 108.7(9)
C40B C39B C44B 126.4(12)
C43B C39B C44B 124.7(11)
C40B C39B U2 75.1(5)
C43B C39B U2 77.1(5)
C44B C39B U2 117.8(7)
C39B C40B C41B 108.1(8)
C39B C40B C45B 125.4(12)
C41B C40B C45B 125.9(12)
C39B C40B U2 75.3(5)
C41B C40B U2 75.2(5)
C45B C40B U2 122.6(7)
C40B C41B C42B 108.3(8)
C40B C41B C46B 124.9(11)
C42B C41B C46B 126.8(10)
C40B C41B U2 75.2(5)
C42B C41B U2 75.8(5)
C46B C41B U2 116.1(6)
C41B C42B C43B 107.6(8)
C41B C42B C47B 126.7(10)
C43B C42B C47B 124.7(10)
C41B C42B U2 74.4(5)
C43B C42B U2 76.5(5)
C47B C42B U2 124.0(7)
C39B C43B C42B 107.2(8)
C39B C43B C48B 127.1(11)
C42B C43B C48B 125.0(10)
C39B C43B U2 73.3(5)
C42B C43B U2 73.9(5)
C48B C43B U2 125.6(7)
C53 In3 C52 119.2(2)
C53 In3 C51 117.3(3)
C52 In3 C51 121.3(3)
C55 In4 C56 120.6(2)
C55 In4 C54 115.7(3)
C56 In4 C54 120.7(3)

loop_
_geom_bond_atom_site_label_1
_geom_bond_atom_site_label_2
_geom_bond_distance
U1 Cnt1 2.455
U1 Cnt2 2.455
U2 Cnt3 2.458
U2 Cnt4 2.459
U1 C22 2.448(4)
U1 C21 2.448(4)
U1 C13 2.714(4)
U1 C12 2.718(4)
U1 C2 2.724(4)
U1 C1 2.725(4)
U1 C14 2.729(4)
U1 C3 2.734(4)
U1 C5 2.738(4)
U1 C15 2.755(4)
U1 C11 2.756(4)
U1 C4 2.756(4)
C1 C5 1.423(6)
C1 C2 1.424(6)
C1 C6 1.510(6)
C2 C3 1.421(6)
C2 C7 1.499(6)
C3 C4 1.415(6)
C3 C8 1.508(6)
C4 C5 1.411(6)
C4 C9 1.503(6)
C5 C10 1.504(6)
C11 C12 1.415(6)
C11 C15 1.430(6)
C11 C16 1.507(6)
C12 C13 1.418(6)
C12 C17 1.511(6)
C13 C14 1.404(6)
C13 C18 1.505(6)
C14 C15 1.418(6)
C14 C19 1.515(6)
C15 C20 1.510(6)
In1 C24 2.152(5)
In1 C25 2.161(6)
In1 C23 2.164(5)
In2 C26 2.160(5)
In2 C28 2.167(5)
In2 C27 2.167(5)
U2 C49 2.448(4)
U2 C50 2.458(4)
U2 C31 2.707(4)
U2 C41 2.710(7)
U2 C40 2.714(7)
U2 C32 2.723(4)
U2 C30 2.726(4)
U2 C42 2.727(7)
U2 C39 2.728(7)
U2 C43 2.732(7)
U2 C41B 2.734(9)
U2 C40B 2.734(9)
U2 C39B 2.737(9)
U2 C42B 2.751(9)
U2 C33 2.762(4)
U2 C29 2.774(4)
U2 C43B 2.785(9)
C29 C33 1.418(6)
C29 C30 1.418(6)
C29 C34 1.508(6)
C30 C31 1.416(6)
C30 C35 1.511(6)
C31 C32 1.425(6)
C31 C36 1.507(6)
C32 C33 1.419(6)
C32 C37 1.509(6)
C33 C38 1.507(6)
C39 C40 1.405(10)
C39 C43 1.414(11)
C39 C44 1.503(12)
C40 C41 1.390(10)
C40 C45 1.517(12)
C41 C42 1.420(11)
C41 C46 1.518(12)
C42 C43 1.416(11)
C42 C47 1.498(13)
C43 C48 1.496(12)
C39B C40B 1.395(14)
C39B C43B 1.411(14)
C39B C44B 1.515(16)
C40B C41B 1.398(13)
C40B C45B 1.490(16)
C41B C42B 1.411(13)
C41B C46B 1.526(14)
C42B C43B 1.416(13)
C42B C47B 1.515(15)
C43B C48B 1.493(15)
In3 C53 2.158(5)
In3 C52 2.158(5)
In3 C51 2.184(6)
In4 C55 2.164(6)
In4 C56 2.164(5)
In4 C54 2.176(6)
